data_2206388
loop_
_publ_author_name
'Karaday\?i, Nevzat'
'Aydemir, Ercan'
'Kazak, Canan'
'Kirpi, Erdo\(gan'
'Tu\(gcu, F. T\"ulay'
'G\"um\"u\;s, M. Kemal'
'Kaban, \;Seniz'

_publ_section_title <i>N</i>-(4-Chloro-2-nitrophenyl)-<i>N</i>-methyl-<i>N</i>'-(quinolin-4-ylmethylene)hydrazine
_journal_coeditor_code CI6616
_journal_issue 8
_journal_name_full 'Acta Crystallographica Section E'
_journal_page_first o2671
_journal_page_last o2673
_journal_paper_doi 10.1107/S1600536805023020
_journal_volume 61
_journal_year 2005
_chemical_formula_iupac 'C17 H13 Cl N4 O2'
_chemical_formula_moiety 'C17 H13 Cl N4 O2'
_chemical_formula_sum 'C17 H13 Cl N4 O2'
_chemical_formula_weight 340.76
_chemical_name_systematic
;
N-(4-Chloro-2-nitrophenyl)-N-methyl-N'-(quinolin-4-ylmethylene)hydrazine
;
_space_group_IT_number 14
_symmetry_cell_setting monoclinic
_symmetry_space_group_name_Hall '-P 2ybc'
_symmetry_space_group_name_H-M 'P 1 21/c 1'
_atom_sites_solution_hydrogens geom
_atom_sites_solution_primary direct
_atom_sites_solution_secondary difmap
_cell_angle_alpha 90.00
_cell_angle_beta 96.988(10)
_cell_angle_gamma 90.00
_cell_formula_units_Z 4
_cell_length_a 12.5083(15)
_cell_length_b 6.9995(5)
_cell_length_c 17.885(2)
_cell_measurement_reflns_used 6356
_cell_measurement_temperature 296(2)
_cell_measurement_theta_max 25.65
_cell_measurement_theta_min 1.64
_cell_volume 1554.2(3)
_computing_cell_refinement X-AREA
_computing_data_collection 'X-AREA (Stoe & Cie, 2002)'
_computing_data_reduction 'X-RED32 (Stoe & Cie, 2002)'
_computing_molecular_graphics 'ORTEP-3 (Farrugia, 1997) and PLUTON (Spek, 1997)'
_computing_publication_material 'WinGX (Farrugia, 1999)'
_computing_structure_refinement 'SHELXL97 (Sheldrick, 1997)'
_computing_structure_solution 'SHELXS97 (Sheldrick, 1997)'
_diffrn_ambient_temperature 293(2)
_diffrn_measured_fraction_theta_full 0.997
_diffrn_measured_fraction_theta_max 0.997
_diffrn_measurement_device '2-circle goniometer'
_diffrn_measurement_device_type 'Stoe IPDS-II'
_diffrn_measurement_method \w
_diffrn_radiation_monochromator 'plane graphite'
_diffrn_radiation_source 'fine-focus sealed tube'
_diffrn_radiation_type MoK\a
_diffrn_radiation_wavelength 0.71073
_diffrn_reflns_av_R_equivalents 0.1489
_diffrn_reflns_av_sigmaI/netI 0.0996
_diffrn_reflns_limit_h_max 15
_diffrn_reflns_limit_h_min -15
_diffrn_reflns_limit_k_max 8
_diffrn_reflns_limit_k_min -8
_diffrn_reflns_limit_l_max 22
_diffrn_reflns_limit_l_min -22
_diffrn_reflns_number 21401
_diffrn_reflns_theta_full 26.00
_diffrn_reflns_theta_max 26.00
_diffrn_reflns_theta_min 1.64
_diffrn_standards_decay_% 0
_diffrn_standards_interval_count 0
_diffrn_standards_interval_time 0
_diffrn_standards_number 0
_exptl_absorpt_coefficient_mu 0.264
_exptl_absorpt_correction_T_max 0.9747
_exptl_absorpt_correction_T_min 0.9183
_exptl_absorpt_correction_type integration
_exptl_absorpt_process_details '(X-RED32; Stoe & Cie, 2002)'
_exptl_crystal_colour yellow
_exptl_crystal_density_diffrn 1.456
_exptl_crystal_density_method 'not measured'
_exptl_crystal_description Prism
_exptl_crystal_F_000 704
_exptl_crystal_size_max 0.500
_exptl_crystal_size_mid 0.417
_exptl_crystal_size_min 0.320
_refine_diff_density_max 0.161
_refine_diff_density_min -0.169
_refine_ls_extinction_coef 0.00128(8)
_refine_ls_extinction_expression Fc^*^=kFc[1+0.001xFc^2^\l^3^/sin(2\q)]^-1/4^
_refine_ls_extinction_method SHELXL97
_refine_ls_goodness_of_fit_ref 0.937
_refine_ls_hydrogen_treatment constr
_refine_ls_matrix_type full
_refine_ls_number_parameters 219
_refine_ls_number_reflns 3049
_refine_ls_number_restraints 0
_refine_ls_restrained_S_all 0.937
_refine_ls_R_factor_all 0.1332
_refine_ls_R_factor_gt 0.0441
_refine_ls_shift/su_max 0.001
_refine_ls_shift/su_mean 0.000
_refine_ls_structure_factor_coef Fsqd
_refine_ls_weighting_details 'w = 1/[\s^2^(Fo^2^)+(0.0033P)^2^] where P = (Fo^2^+2Fc^2^)/3'
_refine_ls_weighting_scheme calc
_refine_ls_wR_factor_gt 0.0590
_refine_ls_wR_factor_ref 0.0670
_reflns_number_gt 1276
_reflns_number_total 3049
_reflns_threshold_expression I>2\s(I)
_cod_data_source_file ci6616.cif
_cod_data_source_block I
_cod_original_sg_symbol_H-M 'P 21/c'
_cod_database_code 2206388
_cod_database_fobs_code 2206388

loop_
_symmetry_equiv_pos_as_xyz
'x, y, z'
'-x, y+1/2, -z+1/2'
'-x, -y, -z'
'x, -y-1/2, z-1/2'

loop_
_atom_site_label
_atom_site_fract_x
_atom_site_fract_y
_atom_site_fract_z
_atom_site_U_iso_or_equiv
_atom_site_adp_type
_atom_site_calc_flag
_atom_site_refinement_flags
_atom_site_occupancy
_atom_site_type_symbol
Cl1 0.85026(6) 0.35779(14) -0.01746(5) 0.0830(3) Uani d . 1 Cl
O1 0.46862(15) 0.0322(3) 0.08221(11) 0.0712(7) Uani d . 1 O
O2 0.43639(14) 0.3242(3) 0.04797(12) 0.0846(8) Uani d . 1 O
N1 0.08395(17) 0.2698(4) 0.21312(15) 0.0698(8) Uani d . 1 N
N2 0.48635(15) 0.2338(3) 0.22032(11) 0.0450(6) Uani d . 1 N
N3 0.59546(16) 0.2127(3) 0.23563(12) 0.0455(6) Uani d . 1 N
N4 0.49464(17) 0.1976(4) 0.07562(13) 0.0529(7) Uani d . 1 N
C1 0.7755(2) 0.3177(4) 0.05596(16) 0.0543(8) Uani d . 1 C
C2 0.8244(2) 0.3121(4) 0.12910(17) 0.0558(8) Uani d . 1 C
H2 0.8983 0.3311 0.1391 0.067 Uiso calc R 1 H
C3 0.76519(19) 0.2788(4) 0.18752(15) 0.0502(8) Uani d . 1 C
H3 0.8000 0.2783 0.2365 0.060 Uiso calc R 1 H
C4 0.65390(19) 0.2453(4) 0.17580(15) 0.0417(7) Uani d . 1 C
C5 0.60854(18) 0.2502(4) 0.10084(15) 0.0420(7) Uani d . 1 C
C6 0.6666(2) 0.2877(4) 0.04191(15) 0.0499(8) Uani d . 1 C
H6 0.6321 0.2926 -0.0072 0.060 Uiso calc R 1 H
C7 0.64514(18) 0.1868(4) 0.31306(14) 0.0573(9) Uani d . 1 C
H7A 0.6392 0.3030 0.3407 0.086 Uiso calc R 1 H
H7B 0.7198 0.1548 0.3132 0.086 Uiso calc R 1 H
H7C 0.6092 0.0855 0.3362 0.086 Uiso calc R 1 H
C8 0.42592(19) 0.2187(4) 0.27261(16) 0.0492(8) Uani d . 1 C
H8 0.4557 0.1974 0.3221 0.059 Uiso calc R 1 H
C9 0.3077(2) 0.2357(4) 0.25343(15) 0.0458(7) Uani d . 1 C
C10 0.24085(19) 0.2709(4) 0.31029(15) 0.0455(8) Uani d . 1 C
C11 0.2765(2) 0.2925(4) 0.38690(17) 0.0504(8) Uani d . 1 C
H11 0.3498 0.2844 0.4033 0.061 Uiso calc R 1 H
C12 0.2064(2) 0.3250(4) 0.43836(16) 0.0610(9) Uani d . 1 C
H12 0.2320 0.3383 0.4891 0.073 Uiso calc R 1 H
C13 0.0956(2) 0.3385(5) 0.4145(2) 0.0748(10) Uani d . 1 C
H13 0.0478 0.3602 0.4495 0.090 Uiso calc R 1 H
C14 0.0582(2) 0.3200(5) 0.34087(19) 0.0681(10) Uani d . 1 C
H14 -0.0155 0.3296 0.3258 0.082 Uiso calc R 1 H
C15 0.1276(2) 0.2868(4) 0.28710(17) 0.0541(8) Uani d . 1 C
C16 0.1495(2) 0.2362(5) 0.16368(18) 0.0712(10) Uani d . 1 C
H16 0.1197 0.2242 0.1137 0.085 Uiso calc R 1 H
C17 0.2620(2) 0.2164(4) 0.17968(16) 0.0594(9) Uani d . 1 C
H17 0.3043 0.1910 0.1416 0.071 Uiso calc R 1 H

loop_
_atom_site_aniso_label
_atom_site_aniso_U_11
_atom_site_aniso_U_22
_atom_site_aniso_U_33
_atom_site_aniso_U_12
_atom_site_aniso_U_13
_atom_site_aniso_U_23
Cl1 0.0589(5) 0.1141(8) 0.0806(6) -0.0083(5) 0.0265(4) -0.0025(6)
O1 0.0594(13) 0.0751(17) 0.0781(17) -0.0244(13) 0.0046(11) -0.0176(14)
O2 0.0449(12) 0.118(2) 0.0860(17) 0.0063(13) -0.0130(11) 0.0468(15)
N1 0.0396(14) 0.094(2) 0.072(2) -0.0038(14) -0.0095(14) -0.0061(17)
N2 0.0353(13) 0.0507(16) 0.0471(15) -0.0011(11) -0.0024(11) -0.0011(12)
N3 0.0345(12) 0.0600(18) 0.0396(14) 0.0039(11) -0.0054(10) 0.0005(12)
N4 0.0419(15) 0.070(2) 0.0461(16) -0.0028(14) 0.0019(11) 0.0021(15)
C1 0.0426(17) 0.059(2) 0.062(2) 0.0014(15) 0.0102(15) -0.0005(17)
C2 0.0314(14) 0.057(2) 0.077(2) 0.0024(14) 0.0002(15) -0.0101(18)
C3 0.0352(16) 0.056(2) 0.056(2) 0.0023(14) -0.0071(14) -0.0072(16)
C4 0.0397(16) 0.0387(18) 0.0457(17) 0.0033(13) 0.0007(13) -0.0026(14)
C5 0.0302(14) 0.0451(18) 0.0485(18) -0.0009(13) -0.0034(13) 0.0031(15)
C6 0.0452(17) 0.053(2) 0.0497(19) 0.0024(14) 0.0003(14) 0.0018(15)
C7 0.0519(18) 0.069(2) 0.0470(18) 0.0060(16) -0.0114(14) 0.0068(17)
C8 0.0411(16) 0.052(2) 0.0528(19) -0.0022(14) -0.0026(15) 0.0025(16)
C9 0.0403(16) 0.0435(19) 0.052(2) -0.0063(13) -0.0029(14) 0.0028(15)
C10 0.0399(16) 0.042(2) 0.054(2) -0.0063(14) 0.0026(15) 0.0043(16)
C11 0.0386(15) 0.057(2) 0.0553(19) -0.0045(14) 0.0049(14) 0.0065(16)
C12 0.0549(18) 0.074(2) 0.0539(19) -0.0039(17) 0.0073(16) -0.0023(17)
C13 0.051(2) 0.084(3) 0.093(3) -0.0051(19) 0.0243(17) -0.002(2)
C14 0.0428(18) 0.084(3) 0.078(2) -0.0041(17) 0.0071(17) -0.003(2)
C15 0.0387(16) 0.058(2) 0.065(2) -0.0082(15) 0.0038(15) -0.0022(17)
C16 0.048(2) 0.098(3) 0.062(2) -0.0063(18) -0.0137(16) -0.004(2)
C17 0.0489(18) 0.073(2) 0.055(2) -0.0087(16) 0.0011(15) -0.0040(17)

loop_
_atom_type_symbol
_atom_type_description
_atom_type_scat_dispersion_real
_atom_type_scat_dispersion_imag
_atom_type_scat_source
C C 0.0033 0.0016 'International Tables Vol C Tables 4.2.6.8 and 6.1.1.4'
H H 0.0000 0.0000 'International Tables Vol C Tables 4.2.6.8 and 6.1.1.4'
Cl Cl 0.1484 0.1585 'International Tables Vol C Tables 4.2.6.8 and 6.1.1.4'
N N 0.0061 0.0033 'International Tables Vol C Tables 4.2.6.8 and 6.1.1.4'
O O 0.0106 0.0060 'International Tables Vol C Tables 4.2.6.8 and 6.1.1.4'

loop_
_geom_angle_atom_site_label_1
_geom_angle_atom_site_label_2
_geom_angle_atom_site_label_3
_geom_angle
_geom_angle_publ_flag
C16 N1 C15 117.5(2) ?
C8 N2 N3 120.7(2) yes
N2 N3 C4 115.8(2) yes
N2 N3 C7 120.2(2) yes
C4 N3 C7 123.3(2) yes
O1 N4 O2 125.6(2) yes
O1 N4 C5 117.7(2) yes
O2 N4 C5 116.7(3) yes
C6 C1 C2 119.1(3) ?
C6 C1 Cl1 120.3(2) ?
C2 C1 Cl1 120.6(2) ?
C3 C2 C1 120.7(3) ?
C3 C2 H2 119.7 ?
C1 C2 H2 119.7 ?
C2 C3 C4 122.2(3) ?
C2 C3 H3 118.9 ?
C4 C3 H3 118.9 ?
N3 C4 C5 123.8(2) yes
N3 C4 C3 121.3(2) yes
C5 C4 C3 114.9(3) ?
C6 C5 C4 123.5(2) ?
C6 C5 N4 113.0(2) yes
C4 C5 N4 123.3(3) yes
C1 C6 C5 119.6(3) ?
C1 C6 H6 120.2 ?
C5 C6 H6 120.2 ?
N3 C7 H7A 109.5 ?
N3 C7 H7B 109.5 ?
H7A C7 H7B 109.5 ?
N3 C7 H7C 109.5 ?
H7A C7 H7C 109.5 ?
H7B C7 H7C 109.5 ?
N2 C8 C9 119.1(2) yes
N2 C8 H8 120.4 ?
C9 C8 H8 120.4 ?
C17 C9 C10 119.5(2) ?
C17 C9 C8 120.0(3) ?
C10 C9 C8 120.5(3) ?
C11 C10 C9 125.3(2) yes
C11 C10 C15 117.6(3) ?
C9 C10 C15 117.1(3) ?
C12 C11 C10 121.7(3) ?
C12 C11 H11 119.2 ?
C10 C11 H11 119.2 ?
C11 C12 C13 119.8(3) ?
C11 C12 H12 120.1 ?
C13 C12 H12 120.1 ?
C14 C13 C12 120.3(3) ?
C14 C13 H13 119.9 ?
C12 C13 H13 119.9 ?
C13 C14 C15 121.2(3) ?
C13 C14 H14 119.4 ?
C15 C14 H14 119.4 ?
N1 C15 C14 118.1(3) yes
N1 C15 C10 122.4(3) yes
C14 C15 C10 119.5(3) ?
N1 C16 C17 125.3(3) yes
N1 C16 H16 117.4 ?
C17 C16 H16 117.4 ?
C9 C17 C16 118.2(3) ?
C9 C17 H17 120.9 ?
C16 C17 H17 120.9 ?

loop_
_geom_bond_atom_site_label_1
_geom_bond_atom_site_label_2
_geom_bond_distance
_geom_bond_publ_flag
Cl1 C1 1.725(3) yes
O1 N4 1.212(3) yes
O2 N4 1.213(3) yes
N1 C16 1.298(3) yes
N1 C15 1.374(3) yes
N2 C8 1.276(3) yes
N2 N3 1.367(2) yes
N3 C4 1.386(3) yes
N3 C7 1.459(3) yes
N4 C5 1.487(3) yes
C1 C6 1.372(3) ?
C1 C2 1.375(3) ?
C2 C3 1.372(4) ?
C2 H2 0.93 ?
C3 C4 1.402(3) ?
C3 H3 0.93 ?
C4 C5 1.391(3) ?
C5 C6 1.376(3) ?
C6 H6 0.93 ?
C7 H7A 0.96 ?
C7 H7B 0.96 ?
C7 H7C 0.96 ?
C8 C9 1.482(3) yes
C8 H8 0.93 ?
C9 C17 1.379(3) ?
C9 C10 1.414(3) ?
C10 C11 1.397(3) ?
C10 C15 1.431(3) ?
C11 C12 1.365(3) ?
C11 H11 0.93 ?
C12 C13 1.403(3) ?
C12 H12 0.93 ?
C13 C14 1.349(4) ?
C13 H13 0.93 ?
C14 C15 1.392(4) ?
C14 H14 0.93 ?
C16 C17 1.409(3) ?
C16 H16 0.93 ?
C17 H17 0.93 ?

loop_
_geom_hbond_atom_site_label_D
_geom_hbond_atom_site_label_H
_geom_hbond_atom_site_label_A
_geom_hbond_site_symmetry_A
_geom_hbond_distance_DH
_geom_hbond_distance_HA
_geom_hbond_distance_DA
_geom_hbond_angle_DHA
C2 H2 N1 1_655 0.93 2.57 3.420(3) 153
C7 H7A O1 2_655 0.96 2.60 3.468(3) 151

loop_
_geom_torsion_atom_site_label_1
_geom_torsion_atom_site_label_2
_geom_torsion_atom_site_label_3
_geom_torsion_atom_site_label_4
_geom_torsion
_geom_torsion_publ_flag
C8 N2 N3 C4 -175.6(2) ?
C8 N2 N3 C7 -4.6(4) ?
C6 C1 C2 C3 -0.6(4) ?
Cl1 C1 C2 C3 -179.5(2) ?
C1 C2 C3 C4 1.3(4) ?
N2 N3 C4 C5 -16.3(4) ?
C7 N3 C4 C5 172.9(2) ?
N2 N3 C4 C3 162.8(2) yes
C7 N3 C4 C3 -7.9(4) ?
C2 C3 C4 N3 -179.7(3) ?
C2 C3 C4 C5 -0.5(4) ?
N3 C4 C5 C6 178.2(3) ?
C3 C4 C5 C6 -1.0(4) ?
N3 C4 C5 N4 -7.7(4) ?
C3 C4 C5 N4 173.1(3) ?
O1 N4 C5 C6 107.7(3) y
O2 N4 C5 C6 -70.1(3) y
O1 N4 C5 C4 -66.9(4) y
O2 N4 C5 C4 115.2(3) y
C2 C1 C6 C5 -0.8(4) ?
Cl1 C1 C6 C5 178.1(2) ?
C4 C5 C6 C1 1.7(4) ?
N4 C5 C6 C1 -172.9(2) ?
N3 N2 C8 C9 -177.9(2) ?
N2 C8 C9 C17 17.2(4) ?
N2 C8 C9 C10 -163.0(3) ?
C17 C9 C10 C11 179.7(3) ?
C8 C9 C10 C11 -0.1(4) ?
C17 C9 C10 C15 -0.7(4) ?
C8 C9 C10 C15 179.6(2) ?
C9 C10 C11 C12 -179.6(3) ?
C15 C10 C11 C12 0.8(4) ?
C10 C11 C12 C13 -0.3(5) ?
C11 C12 C13 C14 -0.2(5) ?
C12 C13 C14 C15 0.2(5) ?
C16 N1 C15 C14 -179.1(3) ?
C16 N1 C15 C10 0.8(4) ?
C13 C14 C15 N1 -179.9(3) ?
C13 C14 C15 C10 0.3(5) ?
C11 C10 C15 N1 179.4(3) ?
C9 C10 C15 N1 -0.3(4) ?
C11 C10 C15 C14 -0.8(4) ?
C9 C10 C15 C14 179.5(3) ?
C15 N1 C16 C17 -0.3(5) ?
C10 C9 C17 C16 1.1(4) ?
C8 C9 C17 C16 -179.1(3) ?
N1 C16 C17 C9 -0.7(5) ?

loop_
_cod_related_entry_id
_cod_related_entry_database
_cod_related_entry_code
1 ChemSpider 7845890
